data_7107643
loop_
_publ_author_name
'Noriko Fujimoto'
'Mio Matsumura'
'Isao Azumaya'
'Shizuka Nishiyama'
'Hyuma Masu'
'Hiroyuki Kagechika'
'Aya Tanatani'

_publ_section_title
;
 Molecular chirality and chiral capsule-type dimer formation of cyclic
 triamides via hydrogen-bonding interactions
;
_journal_name_full Chem.Commun.
_journal_page_first 4809
_journal_paper_doi 10.1039/c2cc18177k
_journal_volume 48
_journal_year 2012
_chemical_formula_sum 'C40 H52 N6 O7.5'
_chemical_formula_weight 736.88
_chemical_name_systematic
;
?
;
_space_group_IT_number 14
_symmetry_cell_setting monoclinic
_symmetry_space_group_name_Hall '-P 2ybc'
_symmetry_space_group_name_H-M 'P 1 21/c 1'
_atom_sites_solution_hydrogens geom
_atom_sites_solution_primary direct
_atom_sites_solution_secondary difmap
_audit_creation_method SHELXL-97
_cell_angle_alpha 90.00
_cell_angle_beta 103.0930(10)
_cell_angle_gamma 90.00
_cell_formula_units_Z 4
_cell_length_a 15.2474(12)
_cell_length_b 29.608(2)
_cell_length_c 9.3379(7)
_cell_measurement_reflns_used 5441
_cell_measurement_temperature 250
_cell_measurement_theta_max 24.85
_cell_measurement_theta_min 2.34
_cell_volume 4106.0(5)
_computing_cell_refinement 'APEX2 (Bruker AXS, 2006)'
_computing_data_collection 'APEX2 (Bruker AXS, 2006)'
_computing_data_reduction 'SAINT (Bruker AXS, 2004)'
_computing_molecular_graphics 'XSHEL (Bruker AXS,2002)'
_computing_publication_material 'XCIF (Bruker AXS, 2001)'
_computing_structure_refinement 'SHELXL-97 (Sheldrick, 1997)'
_computing_structure_solution 'SHELXS-97 (Sheldrick, 1997)'
_diffrn_ambient_temperature 250
_diffrn_detector_area_resol_mean 8.333
_diffrn_measured_fraction_theta_full 0.999
_diffrn_measured_fraction_theta_max 0.913
_diffrn_measurement_device_type 'Bruker APEXII CCD area detector'
_diffrn_measurement_method 'omega scans'
_diffrn_radiation_monochromator graphite
_diffrn_radiation_source 'fine-focus sealed tube'
_diffrn_radiation_type MoK\a
_diffrn_radiation_wavelength 0.71073
_diffrn_reflns_av_R_equivalents 0.0268
_diffrn_reflns_av_sigmaI/netI 0.0404
_diffrn_reflns_limit_h_max 18
_diffrn_reflns_limit_h_min -18
_diffrn_reflns_limit_k_max 38
_diffrn_reflns_limit_k_min -18
_diffrn_reflns_limit_l_max 11
_diffrn_reflns_limit_l_min -12
_diffrn_reflns_number 20265
_diffrn_reflns_theta_full 25.00
_diffrn_reflns_theta_max 27.23
_diffrn_reflns_theta_min 1.53
_exptl_absorpt_coefficient_mu 0.083
_exptl_absorpt_correction_T_max 0.9836
_exptl_absorpt_correction_T_min 0.9675
_exptl_absorpt_correction_type empirical
_exptl_absorpt_process_details
;
SADABS Sheldrick 1996
;
_exptl_crystal_colour colourless
_exptl_crystal_density_diffrn 1.192
_exptl_crystal_density_method 'not measured'
_exptl_crystal_description prismatic
_exptl_crystal_F_000 1576
_exptl_crystal_size_max 0.40
_exptl_crystal_size_mid 0.20
_exptl_crystal_size_min 0.20
_refine_diff_density_max 0.597
_refine_diff_density_min -0.361
_refine_diff_density_rms 0.049
_refine_ls_extinction_method none
_refine_ls_goodness_of_fit_ref 1.064
_refine_ls_hydrogen_treatment constr
_refine_ls_matrix_type full
_refine_ls_number_parameters 492
_refine_ls_number_reflns 8364
_refine_ls_number_restraints 31
_refine_ls_restrained_S_all 1.069
_refine_ls_R_factor_all 0.0885
_refine_ls_R_factor_gt 0.0608
_refine_ls_shift/su_max 0.001
_refine_ls_shift/su_mean 0.000
_refine_ls_structure_factor_coef Fsqd
_refine_ls_weighting_details 'calc w=1/[\s^2^(Fo^2^)+(0.1159P)^2^+0.6063P] where P=(Fo^2^+2Fc^2^)/3'
_refine_ls_weighting_scheme calc
_refine_ls_wR_factor_gt 0.1817
_refine_ls_wR_factor_ref 0.2043
_reflns_number_gt 5650
_reflns_number_total 8364
_reflns_threshold_expression >2sigma(I)
_cod_data_source_file c2cc18177k.txt
_cod_data_source_block a1001161mas
_cod_original_cell_volume 4106.0(6)
_cod_original_sg_symbol_H-M 'P2(1)/c '
_cod_original_formula_sum 'C40 H52 N6 O7.50'
_cod_database_code 7107643

loop_
_symmetry_equiv_pos_as_xyz
'x, y, z'
'-x, y+1/2, -z+1/2'
'-x, -y, -z'
'x, -y-1/2, z-1/2'

loop_
_atom_site_label
_atom_site_type_symbol
_atom_site_fract_x
_atom_site_fract_y
_atom_site_fract_z
_atom_site_U_iso_or_equiv
_atom_site_adp_type
_atom_site_occupancy
_atom_site_symmetry_multiplicity
_atom_site_calc_flag
_atom_site_refinement_flags
C1 C 0.25333(14) 0.79242(7) 0.3558(2) 0.0395(5) Uani 1 1 d .
C2 C 0.33118(14) 0.81435(7) 0.3084(2) 0.0370(5) Uani 1 1 d .
C3 C 0.39344(14) 0.83907(7) 0.4098(2) 0.0382(5) Uani 1 1 d .
H3 H 0.3852 0.8429 0.5059 0.046 Uiso 1 1 calc R
C4 C 0.46784(14) 0.85825(7) 0.3708(2) 0.0389(5) Uani 1 1 d .
C5 C 0.48007(15) 0.85198(7) 0.2291(2) 0.0400(5) Uani 1 1 d .
H5 H 0.5314 0.8638 0.2024 0.048 Uiso 1 1 calc R
C6 C 0.41649(15) 0.82833(7) 0.1275(2) 0.0389(5) Uani 1 1 d .
C7 C 0.34290(14) 0.80887(7) 0.1666(2) 0.0389(5) Uani 1 1 d .
H7 H 0.3011 0.7920 0.0975 0.047 Uiso 1 1 calc R
C8 C 0.38911(15) 0.85499(8) -0.1244(2) 0.0440(5) Uani 1 1 d .
C9 C 0.35198(14) 0.89713(8) -0.0720(2) 0.0410(5) Uani 1 1 d .
C10 C 0.40978(15) 0.92988(8) 0.0054(2) 0.0414(5) Uani 1 1 d .
H10 H 0.4723 0.9249 0.0269 0.050 Uiso 1 1 calc R
C11 C 0.37652(14) 0.96940(8) 0.0505(2) 0.0410(5) Uani 1 1 d .
C12 C 0.28433(15) 0.97736(8) 0.0157(2) 0.0447(5) Uani 1 1 d .
H12 H 0.2613 1.0048 0.0420 0.054 Uiso 1 1 calc R
C13 C 0.22663(14) 0.94447(9) -0.0583(2) 0.0452(5) Uani 1 1 d .
C14 C 0.25987(15) 0.90512(8) -0.1035(2) 0.0461(6) Uani 1 1 d .
H14 H 0.2200 0.8835 -0.1560 0.055 Uiso 1 1 calc R
C15 C 0.08054(15) 0.93672(8) 0.0028(2) 0.0453(5) Uani 1 1 d .
C16 C 0.13134(14) 0.92349(8) 0.1548(2) 0.0400(5) Uani 1 1 d .
C17 C 0.17389(13) 0.95667(8) 0.2515(2) 0.0410(5) Uani 1 1 d .
H17 H 0.1696 0.9871 0.2222 0.049 Uiso 1 1 calc R
C18 C 0.22261(13) 0.94512(7) 0.3909(2) 0.0389(5) Uani 1 1 d .
C19 C 0.22606(14) 0.90055(7) 0.4360(2) 0.0405(5) Uani 1 1 d .
H19 H 0.2571 0.8927 0.5316 0.049 Uiso 1 1 calc R
C20 C 0.18368(14) 0.86737(7) 0.3401(2) 0.0404(5) Uani 1 1 d .
C21 C 0.13578(14) 0.87892(8) 0.2003(2) 0.0425(5) Uani 1 1 d .
H21 H 0.1062 0.8564 0.1362 0.051 Uiso 1 1 calc R
C22 C 0.53376(16) 0.88860(8) 0.4718(2) 0.0451(5) Uani 1 1 d .
C23 C 0.43628(15) 1.00435(8) 0.1399(2) 0.0452(5) Uani 1 1 d .
C24 C 0.28016(15) 0.97855(8) 0.4926(3) 0.0465(5) Uani 1 1 d .
C25 C 0.11522(16) 0.80234(8) 0.4439(3) 0.0490(6) Uani 1 1 d .
H25A H 0.1196 0.7693 0.4480 0.059 Uiso 1 1 calc R
H25B H 0.0577 0.8102 0.3777 0.059 Uiso 1 1 calc R
C26 C 0.11638(17) 0.82024(9) 0.5959(3) 0.0500(6) Uani 1 1 d .
H26A H 0.1113 0.8532 0.5918 0.060 Uiso 1 1 calc R
H26B H 0.1740 0.8126 0.6620 0.060 Uiso 1 1 calc R
C27 C 0.04004(17) 0.80096(9) 0.6575(3) 0.0548(6) Uani 1 1 d .
H27A H -0.0172 0.8068 0.5875 0.066 Uiso 1 1 calc R
H27B H 0.0476 0.7682 0.6673 0.066 Uiso 1 1 calc R
C28 C 0.0357(2) 0.82068(11) 0.8056(3) 0.0690(8) Uani 1 1 d .
H28A H 0.0925 0.8144 0.8761 0.083 Uiso 1 1 calc R
H28B H 0.0293 0.8536 0.7961 0.083 Uiso 1 1 calc R
C29 C -0.0413(2) 0.80219(13) 0.8659(4) 0.0871(10) Uani 1 1 d .
H29A H -0.0982 0.8110 0.8019 0.131 Uiso 1 1 calc R
H29B H -0.0377 0.8142 0.9637 0.131 Uiso 1 1 calc R
H29C H -0.0374 0.7695 0.8708 0.131 Uiso 1 1 calc R
C30 C 0.46881(18) 0.78366(9) -0.0638(3) 0.0576(6) Uani 1 1 d .
H30A H 0.4416 0.7760 -0.1663 0.069 Uiso 1 1 calc R
H30B H 0.4583 0.7584 -0.0021 0.069 Uiso 1 1 calc R
C31 C 0.5697(2) 0.79040(14) -0.0458(5) 0.0943(11) Uani 1 1 d .
H31A H 0.5799 0.8139 -0.1141 0.113 Uiso 1 1 calc R
H31B H 0.5957 0.8009 0.0543 0.113 Uiso 1 1 calc R
C32 C 0.6164(3) 0.74810(17) -0.0742(6) 0.1228(16) Uani 1 1 d .
H32A H 0.5912 0.7386 -0.1757 0.147 Uiso 1 1 calc R
H32B H 0.6027 0.7244 -0.0094 0.147 Uiso 1 1 calc R
C33 C 0.7163(4) 0.7513(3) -0.0523(10) 0.193(3) Uani 1 1 d .
H33A H 0.7311 0.7718 -0.1257 0.232 Uiso 1 1 calc R
H33B H 0.7421 0.7637 0.0454 0.232 Uiso 1 1 calc R
C34 C 0.7557(5) 0.7072(3) -0.0659(11) 0.233(4) Uani 1 1 d .
H34A H 0.7474 0.6879 0.0139 0.349 Uiso 1 1 calc R
H34B H 0.8195 0.7106 -0.0615 0.349 Uiso 1 1 calc R
H34C H 0.7265 0.6937 -0.1591 0.349 Uiso 1 1 calc R
C35 C 0.0879(2) 0.96925(14) -0.2366(3) 0.0846(10) Uani 1 1 d U
H35A H 0.0222 0.9672 -0.2528 0.102 Uiso 1 1 calc R
H35B H 0.1067 0.9512 -0.3124 0.102 Uiso 1 1 calc R
C36 C 0.1173(3) 1.02159(17) -0.2495(4) 0.1114(13) Uani 1 1 d U
H36A H 0.1044 1.0384 -0.1661 0.134 Uiso 1 1 calc R
H36B H 0.1825 1.0227 -0.2408 0.134 Uiso 1 1 calc R
C37 C 0.0740(3) 1.0441(2) -0.3823(6) 0.1347(16) Uani 1 1 d U
H37A H 0.0093 1.0456 -0.3865 0.162 Uiso 1 1 calc R
H37B H 0.0822 1.0259 -0.4659 0.162 Uiso 1 1 calc R
C38 C 0.1081(5) 1.0917(2) -0.3990(8) 0.164(2) Uani 1 1 d U
H38A H 0.1716 1.0899 -0.4038 0.197 Uiso 1 1 calc R
H38B H 0.0745 1.1041 -0.4927 0.197 Uiso 1 1 calc R
C39 C 0.1008(6) 1.1210(3) -0.2887(10) 0.220(4) Uani 1 1 d U
H39A H 0.0399 1.1202 -0.2740 0.330 Uiso 1 1 calc R
H39B H 0.1148 1.1514 -0.3155 0.330 Uiso 1 1 calc R
H39C H 0.1427 1.1122 -0.1985 0.330 Uiso 1 1 calc R
C40 C 0.7789(3) 0.89308(15) 0.8321(7) 0.144(2) Uani 1 1 d .
H40A H 0.7217 0.8991 0.8575 0.217 Uiso 1 1 calc R
H40B H 0.8162 0.8748 0.9084 0.217 Uiso 1 1 calc R
H40C H 0.7683 0.8770 0.7393 0.217 Uiso 1 1 calc R
N1 N 0.18919(13) 0.82042(6) 0.3836(2) 0.0441(4) Uani 1 1 d .
N2 N 0.42598(13) 0.82446(6) -0.02240(18) 0.0431(4) Uani 1 1 d .
N3 N 0.13003(12) 0.95122(8) -0.0900(2) 0.0514(5) Uani 1 1 d .
N4 N 0.52328(15) 0.89444(8) 0.6063(2) 0.0628(6) Uani 1 1 d .
H4A H 0.5589 0.9126 0.6659 0.075 Uiso 1 1 calc R
H4B H 0.4808 0.8801 0.6358 0.075 Uiso 1 1 calc R
N5 N 0.51571(13) 0.99033(7) 0.2167(2) 0.0575(6) Uani 1 1 d .
H5A H 0.5529 1.0094 0.2692 0.069 Uiso 1 1 calc R
H5B H 0.5306 0.9620 0.2145 0.069 Uiso 1 1 calc R
N6 N 0.28035(15) 1.02099(7) 0.4474(2) 0.0617(6) Uani 1 1 d .
H6A H 0.3140 1.0410 0.5023 0.074 Uiso 1 1 calc R
H6B H 0.2468 1.0289 0.3628 0.074 Uiso 1 1 calc R
O1 O 0.25079(12) 0.75150(5) 0.37146(19) 0.0553(4) Uani 1 1 d .
O2 O 0.38725(14) 0.84949(7) -0.25577(16) 0.0659(5) Uani 1 1 d .
O3 O -0.00166(11) 0.93460(8) -0.0311(2) 0.0681(5) Uani 1 1 d .
O4 O 0.59270(13) 0.90792(7) 0.4239(2) 0.0718(6) Uani 1 1 d .
O5 O 0.41208(12) 1.04390(6) 0.1393(2) 0.0637(5) Uani 1 1 d .
O6 O 0.32602(15) 0.96589(7) 0.6103(2) 0.0790(7) Uani 1 1 d .
O7 O 0.82168(16) 0.93303(8) 0.8195(3) 0.1078(10) Uani 1 1 d .
H7A H 0.8766 0.9300 0.8533 0.162 Uiso 1 1 calc R
O8 O 0.6518(5) 0.9059(3) 0.1158(10) 0.162(3) Uani 0.50 1 d P

loop_
_atom_site_aniso_label
_atom_site_aniso_U_11
_atom_site_aniso_U_22
_atom_site_aniso_U_33
_atom_site_aniso_U_23
_atom_site_aniso_U_13
_atom_site_aniso_U_12
C1 0.0489(12) 0.0423(12) 0.0256(10) -0.0001(9) 0.0049(9) -0.0079(10)
C2 0.0473(12) 0.0347(10) 0.0289(10) 0.0000(8) 0.0082(9) -0.0037(9)
C3 0.0483(12) 0.0434(12) 0.0228(9) -0.0017(8) 0.0078(9) -0.0034(9)
C4 0.0463(12) 0.0399(11) 0.0294(10) -0.0032(9) 0.0067(9) -0.0045(9)
C5 0.0460(12) 0.0422(12) 0.0333(11) -0.0022(9) 0.0123(9) -0.0073(9)
C6 0.0525(13) 0.0397(11) 0.0256(10) -0.0039(8) 0.0110(9) -0.0020(9)
C7 0.0480(12) 0.0400(11) 0.0273(10) -0.0053(8) 0.0055(9) -0.0065(9)
C8 0.0501(13) 0.0571(14) 0.0268(10) -0.0053(10) 0.0124(9) -0.0159(11)
C9 0.0467(12) 0.0541(13) 0.0228(9) 0.0019(9) 0.0089(9) -0.0096(10)
C10 0.0402(11) 0.0554(13) 0.0276(10) 0.0025(9) 0.0054(8) -0.0067(10)
C11 0.0412(11) 0.0511(13) 0.0296(10) 0.0023(9) 0.0058(9) -0.0079(10)
C12 0.0430(12) 0.0521(13) 0.0366(11) 0.0040(10) 0.0041(9) -0.0050(10)
C13 0.0390(11) 0.0616(15) 0.0319(11) 0.0054(10) 0.0013(9) -0.0064(10)
C14 0.0475(13) 0.0613(15) 0.0264(10) 0.0032(10) 0.0015(9) -0.0160(11)
C15 0.0377(12) 0.0519(13) 0.0423(12) -0.0041(10) 0.0008(9) -0.0054(10)
C16 0.0336(10) 0.0482(13) 0.0374(11) -0.0031(9) 0.0062(8) -0.0062(9)
C17 0.0365(11) 0.0411(12) 0.0438(12) -0.0003(9) 0.0060(9) -0.0044(9)
C18 0.0361(11) 0.0454(12) 0.0348(11) -0.0031(9) 0.0071(8) -0.0075(9)
C19 0.0404(11) 0.0456(12) 0.0356(11) -0.0003(9) 0.0088(9) -0.0055(9)
C20 0.0416(11) 0.0413(11) 0.0405(11) -0.0014(9) 0.0139(9) -0.0069(9)
C21 0.0428(12) 0.0459(13) 0.0391(11) -0.0087(10) 0.0103(9) -0.0117(10)
C22 0.0490(13) 0.0480(13) 0.0367(11) -0.0053(10) 0.0063(10) -0.0098(10)
C23 0.0444(12) 0.0522(14) 0.0372(11) -0.0046(10) 0.0058(9) -0.0073(11)
C24 0.0456(12) 0.0493(13) 0.0417(12) -0.0018(10) 0.0039(10) -0.0124(10)
C25 0.0529(13) 0.0460(13) 0.0525(14) -0.0026(11) 0.0212(11) -0.0131(10)
C26 0.0561(14) 0.0528(14) 0.0434(13) 0.0017(10) 0.0163(11) -0.0049(11)
C27 0.0587(15) 0.0577(15) 0.0521(14) 0.0041(12) 0.0214(12) -0.0052(12)
C28 0.081(2) 0.0725(19) 0.0626(17) -0.0016(14) 0.0340(15) -0.0002(15)
C29 0.088(2) 0.105(3) 0.083(2) 0.014(2) 0.0500(19) 0.014(2)
C30 0.0740(17) 0.0571(15) 0.0459(13) -0.0148(12) 0.0226(12) -0.0007(13)
C31 0.082(2) 0.099(3) 0.104(3) -0.031(2) 0.028(2) 0.006(2)
C32 0.094(3) 0.127(4) 0.150(4) -0.046(3) 0.032(3) 0.014(3)
C33 0.111(4) 0.199(7) 0.278(9) -0.062(6) 0.061(5) 0.036(4)
C34 0.154(6) 0.241(9) 0.290(10) -0.042(8) 0.025(6) 0.088(6)
C35 0.0525(16) 0.147(3) 0.0467(15) 0.0321(18) -0.0042(12) -0.0023(18)
C36 0.086(2) 0.159(3) 0.084(2) 0.048(3) 0.0099(19) -0.003(2)
C37 0.110(3) 0.171(4) 0.118(3) 0.062(3) 0.015(3) 0.009(3)
C38 0.196(6) 0.127(4) 0.179(6) 0.047(4) 0.060(5) 0.026(4)
C39 0.264(9) 0.171(6) 0.250(9) 0.030(5) 0.113(8) 0.044(6)
C40 0.097(3) 0.088(3) 0.221(6) 0.010(3) -0.020(3) 0.005(3)
N1 0.0523(11) 0.0371(10) 0.0464(10) -0.0005(8) 0.0185(9) -0.0094(8)
N2 0.0559(11) 0.0489(11) 0.0273(9) -0.0087(8) 0.0155(8) -0.0068(9)
N3 0.0386(10) 0.0734(14) 0.0360(10) 0.0086(9) -0.0042(8) -0.0051(9)
N4 0.0690(14) 0.0822(16) 0.0367(11) -0.0230(10) 0.0112(10) -0.0293(12)
N5 0.0506(12) 0.0567(13) 0.0549(12) -0.0067(10) -0.0096(9) -0.0087(10)
N6 0.0691(14) 0.0467(12) 0.0577(13) -0.0030(10) -0.0101(10) -0.0174(10)
O1 0.0621(11) 0.0417(10) 0.0646(11) 0.0071(8) 0.0199(9) -0.0057(8)
O2 0.0934(14) 0.0802(13) 0.0267(8) -0.0075(8) 0.0193(8) -0.0074(10)
O3 0.0363(9) 0.1040(16) 0.0579(11) 0.0056(10) -0.0019(8) -0.0068(9)
O4 0.0756(12) 0.0871(14) 0.0555(11) -0.0227(10) 0.0205(10) -0.0431(11)
O5 0.0556(10) 0.0599(12) 0.0686(12) -0.0186(9) -0.0006(9) -0.0026(9)
O6 0.0959(15) 0.0709(13) 0.0500(11) 0.0115(9) -0.0261(10) -0.0326(11)
O7 0.0707(14) 0.0746(15) 0.146(2) 0.0182(15) -0.0425(15) -0.0007(12)
O8 0.147(6) 0.164(7) 0.179(7) 0.050(6) 0.042(5) -0.025(5)

loop_
_atom_type_symbol
_atom_type_description
_atom_type_scat_dispersion_real
_atom_type_scat_dispersion_imag
_atom_type_scat_source
C C 0.0033 0.0016 'International Tables Vol C Tables 4.2.6.8 and 6.1.1.4'
H H 0.0000 0.0000 'International Tables Vol C Tables 4.2.6.8 and 6.1.1.4'
N N 0.0061 0.0033 'International Tables Vol C Tables 4.2.6.8 and 6.1.1.4'
O O 0.0106 0.0060 'International Tables Vol C Tables 4.2.6.8 and 6.1.1.4'

loop_
_geom_angle_atom_site_label_1
_geom_angle_atom_site_label_2
_geom_angle_atom_site_label_3
_geom_angle
O1 C1 N1 122.8(2)
O1 C1 C2 120.8(2)
N1 C1 C2 116.44(18)
C7 C2 C3 119.86(19)
C7 C2 C1 120.78(18)
C3 C2 C1 119.32(17)
C2 C3 C4 120.62(18)
C2 C3 H3 119.7
C4 C3 H3 119.7
C3 C4 C5 119.26(18)
C3 C4 C22 123.21(18)
C5 C4 C22 117.39(19)
C6 C5 C4 119.74(19)
C6 C5 H5 120.1
C4 C5 H5 120.1
C7 C6 C5 120.99(18)
C7 C6 N2 119.24(18)
C5 C6 N2 119.76(19)
C6 C7 C2 119.46(19)
C6 C7 H7 120.3
C2 C7 H7 120.3
O2 C8 N2 122.0(2)
O2 C8 C9 120.7(2)
N2 C8 C9 117.24(17)
C14 C9 C10 118.8(2)
C14 C9 C8 120.8(2)
C10 C9 C8 120.4(2)
C11 C10 C9 121.0(2)
C11 C10 H10 119.5
C9 C10 H10 119.5
C10 C11 C12 119.7(2)
C10 C11 C23 122.4(2)
C12 C11 C23 117.9(2)
C13 C12 C11 119.4(2)
C13 C12 H12 120.3
C11 C12 H12 120.3
C14 C13 C12 120.8(2)
C14 C13 N3 118.9(2)
C12 C13 N3 120.4(2)
C13 C14 C9 120.3(2)
C13 C14 H14 119.8
C9 C14 H14 119.8
O3 C15 N3 122.9(2)
O3 C15 C16 120.6(2)
N3 C15 C16 116.56(19)
C21 C16 C17 119.4(2)
C21 C16 C15 121.09(19)
C17 C16 C15 119.5(2)
C18 C17 C16 120.4(2)
C18 C17 H17 119.8
C16 C17 H17 119.8
C19 C18 C17 119.74(19)
C19 C18 C24 117.29(19)
C17 C18 C24 122.7(2)
C18 C19 C20 120.0(2)
C18 C19 H19 120.0
C20 C19 H19 120.0
C19 C20 C21 120.1(2)
C19 C20 N1 120.76(19)
C21 C20 N1 119.10(19)
C16 C21 C20 120.2(2)
C16 C21 H21 119.9
C20 C21 H21 119.9
O4 C22 N4 122.9(2)
O4 C22 C4 119.17(19)
N4 C22 C4 117.9(2)
O5 C23 N5 122.6(2)
O5 C23 C11 120.7(2)
N5 C23 C11 116.7(2)
O6 C24 N6 122.4(2)
O6 C24 C18 119.9(2)
N6 C24 C18 117.7(2)
N1 C25 C26 112.64(19)
N1 C25 H25A 109.1
C26 C25 H25A 109.1
N1 C25 H25B 109.1
C26 C25 H25B 109.1
H25A C25 H25B 107.8
C25 C26 C27 112.1(2)
C25 C26 H26A 109.2
C27 C26 H26A 109.2
C25 C26 H26B 109.2
C27 C26 H26B 109.2
H26A C26 H26B 107.9
C28 C27 C26 113.3(2)
C28 C27 H27A 108.9
C26 C27 H27A 108.9
C28 C27 H27B 108.9
C26 C27 H27B 108.9
H27A C27 H27B 107.7
C29 C28 C27 113.4(3)
C29 C28 H28A 108.9
C27 C28 H28A 108.9
C29 C28 H28B 108.9
C27 C28 H28B 108.9
H28A C28 H28B 107.7
C28 C29 H29A 109.5
C28 C29 H29B 109.5
H29A C29 H29B 109.5
C28 C29 H29C 109.5
H29A C29 H29C 109.5
H29B C29 H29C 109.5
N2 C30 C31 111.2(2)
N2 C30 H30A 109.4
C31 C30 H30A 109.4
N2 C30 H30B 109.4
C31 C30 H30B 109.4
H30A C30 H30B 108.0
C32 C31 C30 112.4(3)
C32 C31 H31A 109.1
C30 C31 H31A 109.1
C32 C31 H31B 109.1
C30 C31 H31B 109.1
H31A C31 H31B 107.9
C31 C32 C33 115.8(4)
C31 C32 H32A 108.3
C33 C32 H32A 108.3
C31 C32 H32B 108.3
C33 C32 H32B 108.3
H32A C32 H32B 107.4
C34 C33 C32 111.1(6)
C34 C33 H33A 109.4
C32 C33 H33A 109.4
C34 C33 H33B 109.4
C32 C33 H33B 109.4
H33A C33 H33B 108.0
C33 C34 H34A 109.5
C33 C34 H34B 109.5
H34A C34 H34B 109.5
C33 C34 H34C 109.5
H34A C34 H34C 109.5
H34B C34 H34C 109.5
N3 C35 C36 110.1(3)
N3 C35 H35A 109.6
C36 C35 H35A 109.6
N3 C35 H35B 109.6
C36 C35 H35B 109.6
H35A C35 H35B 108.1
C37 C36 C35 115.3(4)
C37 C36 H36A 108.4
C35 C36 H36A 108.4
C37 C36 H36B 108.4
C35 C36 H36B 108.4
H36A C36 H36B 107.5
C36 C37 C38 114.8(5)
C36 C37 H37A 108.6
C38 C37 H37A 108.6
C36 C37 H37B 108.6
C38 C37 H37B 108.6
H37A C37 H37B 107.5
C39 C38 C37 114.9(6)
C39 C38 H38A 108.5
C37 C38 H38A 108.5
C39 C38 H38B 108.5
C37 C38 H38B 108.5
H38A C38 H38B 107.5
C38 C39 H39A 109.5
C38 C39 H39B 109.5
H39A C39 H39B 109.5
C38 C39 H39C 109.5
H39A C39 H39C 109.5
H39B C39 H39C 109.5
O7 C40 H40A 109.5
O7 C40 H40B 109.5
H40A C40 H40B 109.5
O7 C40 H40C 109.5
H40A C40 H40C 109.5
H40B C40 H40C 109.5
C1 N1 C20 122.31(17)
C1 N1 C25 120.10(19)
C20 N1 C25 117.18(18)
C8 N2 C6 121.16(18)
C8 N2 C30 120.54(18)
C6 N2 C30 117.99(19)
C15 N3 C13 121.23(18)
C15 N3 C35 121.7(2)
C13 N3 C35 116.7(2)
C22 N4 H4A 120.0
C22 N4 H4B 120.0
H4A N4 H4B 120.0
C23 N5 H5A 120.0
C23 N5 H5B 120.0
H5A N5 H5B 120.0
C24 N6 H6A 120.0
C24 N6 H6B 120.0
H6A N6 H6B 120.0
C40 O7 H7A 109.5

loop_
_geom_bond_atom_site_label_1
_geom_bond_atom_site_label_2
_geom_bond_distance
C1 O1 1.222(3)
C1 N1 1.351(3)
C1 C2 1.505(3)
C2 C7 1.385(3)
C2 C3 1.388(3)
C3 C4 1.389(3)
C3 H3 0.9400
C4 C5 1.390(3)
C4 C22 1.509(3)
C5 C6 1.383(3)
C5 H5 0.9400
C6 C7 1.382(3)
C6 N2 1.444(2)
C7 H7 0.9400
C8 O2 1.231(2)
C8 N2 1.341(3)
C8 C9 1.498(3)
C9 C14 1.388(3)
C9 C10 1.396(3)
C10 C11 1.379(3)
C10 H10 0.9400
C11 C12 1.389(3)
C11 C23 1.501(3)
C12 C13 1.387(3)
C12 H12 0.9400
C13 C14 1.375(4)
C13 N3 1.449(3)
C14 H14 0.9400
C15 O3 1.223(3)
C15 N3 1.342(3)
C15 C16 1.507(3)
C16 C21 1.383(3)
C16 C17 1.392(3)
C17 C18 1.388(3)
C17 H17 0.9400
C18 C19 1.383(3)
C18 C24 1.508(3)
C19 C20 1.386(3)
C19 H19 0.9400
C20 C21 1.387(3)
C20 N1 1.445(3)
C21 H21 0.9400
C22 O4 1.232(3)
C22 N4 1.313(3)
C23 O5 1.227(3)
C23 N5 1.327(3)
C24 O6 1.220(3)
C24 N6 1.326(3)
C25 N1 1.471(3)
C25 C26 1.511(3)
C25 H25A 0.9800
C25 H25B 0.9800
C26 C27 1.521(3)
C26 H26A 0.9800
C26 H26B 0.9800
C27 C28 1.517(4)
C27 H27A 0.9800
C27 H27B 0.9800
C28 C29 1.515(4)
C28 H28A 0.9800
C28 H28B 0.9800
C29 H29A 0.9700
C29 H29B 0.9700
C29 H29C 0.9700
C30 N2 1.466(3)
C30 C31 1.522(4)
C30 H30A 0.9800
C30 H30B 0.9800
C31 C32 1.494(5)
C31 H31A 0.9800
C31 H31B 0.9800
C32 C33 1.494(7)
C32 H32A 0.9800
C32 H32B 0.9800
C33 C34 1.454(9)
C33 H33A 0.9800
C33 H33B 0.9800
C34 H34A 0.9700
C34 H34B 0.9700
C34 H34C 0.9700
C35 N3 1.474(3)
C35 C36 1.625(6)
C35 H35A 0.9800
C35 H35B 0.9800
C36 C37 1.430(5)
C36 H36A 0.9800
C36 H36B 0.9800
C37 C38 1.522(8)
C37 H37A 0.9800
C37 H37B 0.9800
C38 C39 1.371(9)
C38 H38A 0.9800
C38 H38B 0.9800
C39 H39A 0.9700
C39 H39B 0.9700
C39 H39C 0.9700
C40 O7 1.369(5)
C40 H40A 0.9700
C40 H40B 0.9700
C40 H40C 0.9700
N4 H4A 0.8700
N4 H4B 0.8700
N5 H5A 0.8700
N5 H5B 0.8700
N6 H6A 0.8700
N6 H6B 0.8700
O7 H7A 0.8300
